data_7230067
loop_
_publ_author_name
'Guo, Jiayi'
'Ren, Junyu'
'Cheng, Rui'
'Dong, Qing'
'Gao, Cunyuan'
'Zhang, Xuzhao'
'Guo, Shiyi'

_publ_section_title
;
 Growth, structural and thermophysical properties of TbNbO4 crystals
;
_journal_issue 10
_journal_name_full CrystEngComm
_journal_page_first 1455
_journal_paper_doi 10.1039/C7CE02072D
_journal_volume 20
_journal_year 2018
_chemical_formula_sum 'Nb O4 Tb'
_chemical_formula_weight 315.83
_space_group_IT_number 15
_space_group_name_Hall '-C 2yc'
_space_group_name_H-M_alt 'C 1 2/c 1'
_symmetry_cell_setting monoclinic
_symmetry_space_group_name_Hall '-C 2yc'
_symmetry_space_group_name_H-M 'C 1 2/c 1'
_atom_sites_solution_primary direct
_atom_sites_solution_secondary difmap
_audit_creation_method SHELXL-97
_audit_update_record
;
2017-12-01 deposited with the CCDC.
2018-01-31 downloaded from the CCDC.
;
_cell_angle_alpha 90.00
_cell_angle_beta 131.082(3)
_cell_angle_gamma 90.00
_cell_formula_units_Z 4
_cell_length_a 7.173(3)
_cell_length_b 11.186(5)
_cell_length_c 5.156(2)
_cell_measurement_reflns_used 859
_cell_measurement_temperature 296(2)
_cell_measurement_theta_max 27.59
_cell_measurement_theta_min 3.64
_cell_volume 311.8(2)
_computing_cell_refinement 'Bruker SAINT'
_computing_data_collection 'Bruker APEX2'
_computing_data_reduction 'Bruker SAINT'
_computing_molecular_graphics 'Bruker SHELXTL'
_computing_publication_material 'Bruker SHELXTL'
_computing_structure_refinement 'SHELXL-97 (Sheldrick, 1997)'
_computing_structure_solution 'SHELXS-97 (Sheldrick, 1990)'
_diffrn_ambient_temperature 296(2)
_diffrn_measured_fraction_theta_full 0.983
_diffrn_measured_fraction_theta_max 0.983
_diffrn_measurement_device_type 'Bruker APEX-II CCD'
_diffrn_measurement_method '\f and \w scans'
_diffrn_radiation_monochromator graphite
_diffrn_radiation_source 'fine-focus sealed tube'
_diffrn_radiation_type MoK\a
_diffrn_radiation_wavelength 0.71073
_diffrn_reflns_av_R_equivalents 0.0344
_diffrn_reflns_av_sigmaI/netI 0.0375
_diffrn_reflns_limit_h_max 8
_diffrn_reflns_limit_h_min -8
_diffrn_reflns_limit_k_max 14
_diffrn_reflns_limit_k_min -13
_diffrn_reflns_limit_l_max 4
_diffrn_reflns_limit_l_min -6
_diffrn_reflns_number 1052
_diffrn_reflns_theta_full 27.04
_diffrn_reflns_theta_max 27.04
_diffrn_reflns_theta_min 3.64
_diffrn_standards_number 0
_exptl_absorpt_coefficient_mu 25.985
_exptl_absorpt_correction_T_max 0.3240
_exptl_absorpt_correction_T_min 0.1451
_exptl_absorpt_correction_type multi-scan
_exptl_crystal_density_diffrn 6.727
_exptl_crystal_density_method 'not measured'
_exptl_crystal_description block
_exptl_crystal_F_000 552
_exptl_crystal_size_max 0.12
_exptl_crystal_size_mid 0.07
_exptl_crystal_size_min 0.06
_refine_diff_density_max 2.743
_refine_diff_density_min -1.191
_refine_diff_density_rms 0.437
_refine_ls_extinction_coef 0.168(7)
_refine_ls_extinction_expression Fc^*^=kFc[1+0.001xFc^2^\l^3^/sin(2\q)]^-1/4^
_refine_ls_extinction_method SHELXL
_refine_ls_goodness_of_fit_ref 1.143
_refine_ls_matrix_type full
_refine_ls_number_parameters 30
_refine_ls_number_reflns 343
_refine_ls_number_restraints 0
_refine_ls_restrained_S_all 1.143
_refine_ls_R_factor_all 0.0249
_refine_ls_R_factor_gt 0.0249
_refine_ls_shift/su_max 0.000
_refine_ls_shift/su_mean 0.000
_refine_ls_structure_factor_coef Fsqd
_refine_ls_weighting_details 'calc w=1/[\s^2^(Fo^2^)+(0.0328P)^2^+1.3527P] where P=(Fo^2^+2Fc^2^)/3'
_refine_ls_weighting_scheme calc
_refine_ls_wR_factor_gt 0.0644
_refine_ls_wR_factor_ref 0.0644
_reflns_number_gt 342
_reflns_number_total 343
_reflns_threshold_expression >2sigma(I)
_cod_data_source_file c7ce02072d1.cif
_cod_data_source_block x
_cod_depositor_comments
;
The following automatic conversions were performed:

'_symmetry_cell_setting' value 'Monoclinic' changed to 'monoclinic'
according to
/home/data/users/saulius/crontab/automatic-downloads/rss-feeds/RSC/lib/dictionaries/cif_core.dic
dictionary named 'cif_core.dic' version 2.4.2 from 2011-04-26.

Automatic conversion script
Id: cif_fix_values 4973 2017-02-22 13:04:09Z antanas 

 Adding full bibliography for 7230067.cif.
;
_cod_original_cell_volume 311.9(2)
_cod_original_sg_symbol_H-M C2/c
_cod_database_code 7230067

loop_
_symmetry_equiv_pos_as_xyz
'x, y, z'
'-x, y, -z+1/2'
'x+1/2, y+1/2, z'
'-x+1/2, y+1/2, -z+1/2'
'-x, -y, -z'
'x, -y, z-1/2'
'-x+1/2, -y+1/2, -z'
'x+1/2, -y+1/2, z-1/2'

loop_
_atom_site_label
_atom_site_type_symbol
_atom_site_fract_x
_atom_site_fract_y
_atom_site_fract_z
_atom_site_U_iso_or_equiv
_atom_site_adp_type
_atom_site_occupancy
_atom_site_symmetry_multiplicity
_atom_site_calc_flag
_atom_site_refinement_flags
Nb1 Nb 0.0000 0.10545(11) 0.2500 0.0034(3) Uani 1 2 d S
O2 O -0.2441(6) 0.0325(3) -0.2032(8) 0.0073(8) Uani 1 1 d .
O1 O -0.1554(6) 0.2088(3) 0.3417(8) 0.0066(7) Uani 1 1 d .
Tb1 Tb 0.0000 0.62886(3) 0.2500 0.0038(3) Uani 1 2 d S

loop_
_atom_site_aniso_label
_atom_site_aniso_U_11
_atom_site_aniso_U_22
_atom_site_aniso_U_33
_atom_site_aniso_U_23
_atom_site_aniso_U_13
_atom_site_aniso_U_12
Nb1 0.0036(5) 0.0029(5) 0.0028(5) 0.000 0.0018(4) 0.000
O2 0.0063(14) 0.0064(18) 0.0066(15) -0.0004(13) 0.0031(13) -0.0008(12)
O1 0.0059(14) 0.0045(17) 0.0090(16) -0.0007(13) 0.0046(13) -0.0004(13)
Tb1 0.0040(4) 0.0021(4) 0.0044(4) 0.000 0.0023(3) 0.000

loop_
_atom_type_symbol
_atom_type_description
_atom_type_scat_dispersion_real
_atom_type_scat_dispersion_imag
_atom_type_scat_source
Nb Nb -2.0727 0.6215 'International Tables Vol C Tables 4.2.6.8 and 6.1.1.4'
O O 0.0106 0.0060 'International Tables Vol C Tables 4.2.6.8 and 6.1.1.4'
Tb Tb -0.1723 4.1537 'International Tables Vol C Tables 4.2.6.8 and 6.1.1.4'

loop_
_geom_angle_atom_site_label_1
_geom_angle_atom_site_label_2
_geom_angle_atom_site_label_3
_geom_angle
_geom_angle_site_symmetry_1
_geom_angle_site_symmetry_3
O1 Nb1 O1 103.6(2) 2 .
O1 Nb1 O2 99.83(15) 2 .
O1 Nb1 O2 110.26(14) . .
O1 Nb1 O2 110.26(14) 2 2
O1 Nb1 O2 99.83(15) . 2
O2 Nb1 O2 130.6(2) . 2
O1 Nb1 O2 173.25(12) 2 6_556
O1 Nb1 O2 77.41(12) . 6_556
O2 Nb1 O2 73.69(9) . 6_556
O2 Nb1 O2 75.93(14) 2 6_556
O1 Nb1 O2 77.41(12) 2 5
O1 Nb1 O2 173.25(12) . 5
O2 Nb1 O2 75.93(14) . 5
O2 Nb1 O2 73.69(9) 2 5
O2 Nb1 O2 102.39(16) 6_556 5
O1 Nb1 Tb1 36.35(10) 2 3_545
O1 Nb1 Tb1 135.67(11) . 3_545
O2 Nb1 Tb1 98.07(10) . 3_545
O2 Nb1 Tb1 85.44(10) 2 3_545
O2 Nb1 Tb1 145.02(9) 6_556 3_545
O2 Nb1 Tb1 43.28(8) 5 3_545
O1 Nb1 Tb1 135.67(11) 2 3_445
O1 Nb1 Tb1 36.35(10) . 3_445
O2 Nb1 Tb1 85.44(10) . 3_445
O2 Nb1 Tb1 98.07(10) 2 3_445
O2 Nb1 Tb1 43.28(8) 6_556 3_445
O2 Nb1 Tb1 145.02(9) 5 3_445
Tb1 Nb1 Tb1 171.65(5) 3_545 3_445
Nb1 O2 Tb1 127.89(16) . 3_444
Nb1 O2 Nb1 104.07(14) . 5
Tb1 O2 Nb1 102.24(12) 3_444 5
Nb1 O2 Tb1 116.53(15) . 7_455
Tb1 O2 Tb1 105.65(12) 3_444 7_455
Nb1 O2 Tb1 93.64(12) 5 7_455
Nb1 O1 Tb1 115.72(15) . 3_445
Nb1 O1 Tb1 132.21(15) . 5_566
Tb1 O1 Tb1 106.27(12) 3_445 5_566
O1 Tb1 O1 135.58(16) 3 4_455
O1 Tb1 O2 107.38(11) 3 4_454
O1 Tb1 O2 92.49(12) 4_455 4_454
O1 Tb1 O2 92.49(12) 3 3_556
O1 Tb1 O2 107.38(11) 4_455 3_556
O2 Tb1 O2 126.20(16) 4_454 3_556
O1 Tb1 O1 73.73(12) 3 5_566
O1 Tb1 O1 73.41(8) 4_455 5_566
O2 Tb1 O1 157.31(12) 4_454 5_566
O2 Tb1 O1 75.79(11) 3_556 5_566
O1 Tb1 O1 73.41(8) 3 6_565
O1 Tb1 O1 73.73(12) 4_455 6_565
O2 Tb1 O1 75.79(11) 4_454 6_565
O2 Tb1 O1 157.31(12) 3_556 6_565
O1 Tb1 O1 83.11(16) 5_566 6_565
O1 Tb1 O2 155.15(11) 3 7_455
O1 Tb1 O2 69.20(11) 4_455 7_455
O2 Tb1 O2 66.96(7) 4_454 7_455
O2 Tb1 O2 74.35(13) 3_556 7_455
O1 Tb1 O2 121.31(11) 5_566 7_455
O1 Tb1 O2 125.01(10) 6_565 7_455
O1 Tb1 O2 69.20(11) 3 8_556
O1 Tb1 O2 155.15(11) 4_455 8_556
O2 Tb1 O2 74.35(12) 4_454 8_556
O2 Tb1 O2 66.96(7) 3_556 8_556
O1 Tb1 O2 125.01(10) 5_566 8_556
O1 Tb1 O2 121.31(11) 6_565 8_556
O2 Tb1 O2 86.14(16) 7_455 8_556
O1 Tb1 Nb1 159.81(8) 3 3_455
O1 Tb1 Nb1 27.93(8) 4_455 3_455
O2 Tb1 Nb1 88.53(8) 4_454 3_455
O2 Tb1 Nb1 87.70(8) 3_556 3_455
O1 Tb1 Nb1 86.79(8) 5_566 3_455
O1 Tb1 Nb1 99.50(8) 6_565 3_455
O2 Tb1 Nb1 43.09(8) 7_455 3_455
O2 Tb1 Nb1 128.60(8) 8_556 3_455
O1 Tb1 Nb1 27.93(8) 3 3
O1 Tb1 Nb1 159.81(9) 4_455 3
O2 Tb1 Nb1 87.70(8) 4_454 3
O2 Tb1 Nb1 88.53(8) 3_556 3
O1 Tb1 Nb1 99.50(8) 5_566 3
O1 Tb1 Nb1 86.79(8) 6_565 3
O2 Tb1 Nb1 128.60(8) 7_455 3
O2 Tb1 Nb1 43.09(8) 8_556 3
Nb1 Tb1 Nb1 171.65(5) 3_455 3
O1 Tb1 Tb1 37.41(8) 3 7_566
O1 Tb1 Tb1 105.07(9) 4_455 7_566
O2 Tb1 Tb1 140.19(8) 4_454 7_566
O2 Tb1 Tb1 82.61(8) 3_556 7_566
O1 Tb1 Tb1 36.32(7) 5_566 7_566
O1 Tb1 Tb1 75.40(8) 6_565 7_566
O2 Tb1 Tb1 152.71(8) 7_455 7_566
O2 Tb1 Tb1 98.28(8) 8_556 7_566
Nb1 Tb1 Tb1 122.93(3) 3_455 7_566
Nb1 Tb1 Tb1 63.85(3) 3 7_566
O1 Tb1 Tb1 105.07(9) 3 7_465
O1 Tb1 Tb1 37.41(8) 4_455 7_465
O2 Tb1 Tb1 82.61(8) 4_454 7_465
O2 Tb1 Tb1 140.19(8) 3_556 7_465
O1 Tb1 Tb1 75.40(8) 5_566 7_465
O1 Tb1 Tb1 36.32(7) 6_565 7_465
O2 Tb1 Tb1 98.28(8) 7_455 7_465
O2 Tb1 Tb1 152.71(8) 8_556 7_465
Nb1 Tb1 Tb1 63.85(3) 3_455 7_465
Nb1 Tb1 Tb1 122.93(3) 3 7_465
Tb1 Tb1 Tb1 90.05(4) 7_566 7_465

loop_
_geom_bond_atom_site_label_1
_geom_bond_atom_site_label_2
_geom_bond_distance
_geom_bond_site_symmetry_2
Nb1 O1 1.870(3) 2
Nb1 O1 1.870(3) .
Nb1 O2 1.953(3) .
Nb1 O2 1.953(3) 2
Nb1 O2 2.461(3) 6_556
Nb1 O2 2.461(3) 5
Nb1 Tb1 3.5960(17) 3_545
Nb1 Tb1 3.5960(17) 3_445
O2 Tb1 2.383(3) 3_444
O2 Nb1 2.461(3) 5
O2 Tb1 2.470(3) 7_455
O1 Tb1 2.366(3) 3_445
O1 Tb1 2.427(3) 5_566
Tb1 O1 2.366(3) 3
Tb1 O1 2.366(3) 4_455
Tb1 O2 2.383(3) 4_454
Tb1 O2 2.383(3) 3_556
Tb1 O1 2.427(3) 5_566
Tb1 O1 2.427(3) 6_565
Tb1 O2 2.470(3) 7_455
Tb1 O2 2.470(3) 8_556
Tb1 Nb1 3.5960(17) 3_455
Tb1 Nb1 3.5960(17) 3
Tb1 Tb1 3.8344(13) 7_566
Tb1 Tb1 3.8344(13) 7_465
